data_7001323
loop_
_publ_author_name
'Gurnani, Chitra'
'Jura, Marek'
'Levason, William'
'Ratnani, Raju'
'Reid, Gillian'
'Webster, Michael'

_publ_section_title
;
 Preparation and structures of tellurium(iv) halide complexes with
 thioether coordination
;
_journal_issue 21
_journal_name_full 'Dalton Transactions'
_journal_page_first 4122
_journal_page_last 4128
_journal_paper_doi 10.1039/b902771h
_journal_year 2009
_chemical_formula_moiety 'C4 H12 Br8 S2 Te2'
_chemical_formula_sum 'C4 H12 Br8 S2 Te2'
_chemical_formula_weight 1018.74
_chemical_name_systematic
;
bis(tribromo(\m~2~-bromo)(dimethylsulfide-S)tellurium(IV))
;
_space_group_IT_number 14
_space_group_name_Hall '-P 2yn'
_symmetry_cell_setting monoclinic
_symmetry_space_group_name_Hall '-P 2yn'
_symmetry_space_group_name_H-M 'P 1 21/n 1'
_atom_sites_solution_hydrogens geom
_atom_sites_solution_primary direct
_atom_sites_solution_secondary difmap
_audit_creation_date 2009-01-28
_audit_creation_method 'SHELXL-97 + hand edit'
_cell_angle_alpha 90.00
_cell_angle_beta 104.490(10)
_cell_angle_gamma 90.00
_cell_formula_units_Z 2
_cell_length_a 7.5223(10)
_cell_length_b 13.462(2)
_cell_length_c 10.4791(15)
_cell_measurement_reflns_used 13110
_cell_measurement_temperature 120(2)
_cell_measurement_theta_max 27.48
_cell_measurement_theta_min 2.91
_cell_volume 1027.4(3)
_computing_structure_refinement 'SHELXL-97 (Sheldrick, 1997)'
_computing_structure_solution 'SHELXS-97 (Sheldrick, 1997)'
_diffrn_ambient_temperature 120(2)
_diffrn_measured_fraction_theta_full 0.992
_diffrn_measured_fraction_theta_max 0.992
_diffrn_measurement_device_type 'Bruker-Nonius 95mm CCD camera on \k-goniostat'
_diffrn_measurement_method '\f & \w scans'
_diffrn_radiation_monochromator '10cm confocal mirrors'
_diffrn_radiation_source 'Bruker-Nonius FR591 rotating anode'
_diffrn_radiation_type MoK\a
_diffrn_radiation_wavelength 0.71073
_diffrn_reflns_av_R_equivalents 0.0692
_diffrn_reflns_av_sigmaI/netI 0.0461
_diffrn_reflns_limit_h_max 9
_diffrn_reflns_limit_h_min -8
_diffrn_reflns_limit_k_max 17
_diffrn_reflns_limit_k_min -17
_diffrn_reflns_limit_l_max 13
_diffrn_reflns_limit_l_min -13
_diffrn_reflns_number 11501
_diffrn_reflns_theta_full 27.53
_diffrn_reflns_theta_max 27.53
_diffrn_reflns_theta_min 3.01
_diffrn_standards_number 0
_exptl_absorpt_coefficient_mu 18.578
_exptl_absorpt_correction_T_max 1.0000
_exptl_absorpt_correction_T_min 0.4624
_exptl_absorpt_correction_type multi-scan
_exptl_absorpt_process_details 'G.M. Sheldrick, (2007). SADABS. Version 2007/2. Bruker AXS Inc.'
_exptl_crystal_colour orange
_exptl_crystal_density_diffrn 3.293
_exptl_crystal_density_method 'not measured'
_exptl_crystal_description block
_exptl_crystal_F_000 904
_exptl_crystal_size_max 0.08
_exptl_crystal_size_mid 0.08
_exptl_crystal_size_min 0.04
_refine_diff_density_max 1.152
_refine_diff_density_min -1.383
_refine_diff_density_rms 0.282
_refine_ls_extinction_method none
_refine_ls_goodness_of_fit_ref 1.078
_refine_ls_hydrogen_treatment constr
_refine_ls_matrix_type full
_refine_ls_number_parameters 75
_refine_ls_number_reflns 2353
_refine_ls_number_restraints 0
_refine_ls_restrained_S_all 1.078
_refine_ls_R_factor_all 0.0491
_refine_ls_R_factor_gt 0.0407
_refine_ls_shift/su_max 0.000
_refine_ls_shift/su_mean 0.000
_refine_ls_structure_factor_coef Fsqd
_refine_ls_weighting_details 'w=1/[\s^2^(Fo^2^)+(0.0228P)^2^+15.5098P] where P=(Fo^2^+2Fc^2^)/3'
_refine_ls_weighting_scheme calc
_refine_ls_wR_factor_gt 0.0900
_refine_ls_wR_factor_ref 0.0960
_reflns_number_gt 2068
_reflns_number_total 2353
_reflns_threshold_expression I>2sigma(I)
_cod_data_source_file b902771h.txt
_cod_data_source_block 09mj03
_cod_original_sg_symbol_H-M 'P 21/n'
_cod_database_code 7001323

loop_
_symmetry_equiv_pos_as_xyz
'x, y, z'
'-x+1/2, y+1/2, -z+1/2'
'-x, -y, -z'
'x-1/2, -y-1/2, z-1/2'

loop_
_atom_site_label
_atom_site_type_symbol
_atom_site_fract_x
_atom_site_fract_y
_atom_site_fract_z
_atom_site_U_iso_or_equiv
_atom_site_adp_type
_atom_site_occupancy
_atom_site_symmetry_multiplicity
_atom_site_calc_flag
_atom_site_refinement_flags
_atom_site_disorder_assembly
_atom_site_disorder_group
Te1 Te 0.66032(6) 0.00529(3) 0.20625(4) 0.01511(14) Uani 1 1 d . . .
Br1 Br 0.69605(11) 0.14530(5) 0.37044(7) 0.02277(19) Uani 1 1 d . . .
Br2 Br 0.90356(10) -0.10594(6) 0.34752(8) 0.02309(19) Uani 1 1 d . . .
Br3 Br 0.40666(11) -0.07680(6) 0.29890(8) 0.02445(19) Uani 1 1 d . . .
Br4 Br 0.59945(10) -0.13454(5) -0.02000(7) 0.01997(18) Uani 1 1 d . . .
S1 S 0.9766(3) 0.07608(13) 0.13688(18) 0.0200(4) Uani 1 1 d . . .
C1 C 0.8960(11) 0.1783(6) 0.0285(8) 0.0265(17) Uani 1 1 d . . .
H1A H 0.8261 0.2240 0.0703 0.040 Uiso 1 1 calc R . .
H1B H 0.8167 0.1535 -0.0542 0.040 Uiso 1 1 calc R . .
H1C H 1.0010 0.2135 0.0102 0.040 Uiso 1 1 calc R . .
C2 C 1.1096(12) 0.1415(6) 0.2790(8) 0.0275(17) Uani 1 1 d . . .
H2A H 1.2165 0.1722 0.2574 0.041 Uiso 1 1 calc R . .
H2B H 1.1509 0.0947 0.3520 0.041 Uiso 1 1 calc R . .
H2C H 1.0336 0.1932 0.3048 0.041 Uiso 1 1 calc R . .

loop_
_atom_site_aniso_label
_atom_site_aniso_U_11
_atom_site_aniso_U_22
_atom_site_aniso_U_33
_atom_site_aniso_U_23
_atom_site_aniso_U_13
_atom_site_aniso_U_12
Te1 0.0169(2) 0.0126(2) 0.0155(2) 0.00045(16) 0.00344(17) 0.00069(16)
Br1 0.0261(4) 0.0206(4) 0.0214(4) -0.0068(3) 0.0056(3) 0.0010(3)
Br2 0.0219(4) 0.0214(4) 0.0240(4) 0.0060(3) 0.0020(3) 0.0039(3)
Br3 0.0247(4) 0.0223(4) 0.0287(4) 0.0036(3) 0.0113(3) -0.0007(3)
Br4 0.0232(4) 0.0159(3) 0.0201(4) 0.0005(3) 0.0041(3) 0.0041(3)
S1 0.0223(9) 0.0182(8) 0.0203(9) -0.0015(7) 0.0070(7) -0.0005(7)
C1 0.020(4) 0.023(4) 0.033(4) 0.010(3) 0.001(3) -0.003(3)
C2 0.028(4) 0.031(4) 0.025(4) -0.005(3) 0.008(3) -0.005(3)

loop_
_atom_type_symbol
_atom_type_description
_atom_type_scat_dispersion_real
_atom_type_scat_dispersion_imag
_atom_type_scat_source
C C 0.0033 0.0016 'International Tables Vol C Tables 4.2.6.8 and 6.1.1.4'
H H 0.0000 0.0000 'International Tables Vol C Tables 4.2.6.8 and 6.1.1.4'
S S 0.1246 0.1234 'International Tables Vol C Tables 4.2.6.8 and 6.1.1.4'
Br Br -0.2901 2.4595 'International Tables Vol C Tables 4.2.6.8 and 6.1.1.4'
Te Te -0.5308 1.6751 'International Tables Vol C Tables 4.2.6.8 and 6.1.1.4'

loop_
_geom_angle_atom_site_label_1
_geom_angle_atom_site_label_2
_geom_angle_atom_site_label_3
_geom_angle
_geom_angle_site_symmetry_1
_geom_angle_site_symmetry_3
_geom_angle_publ_flag
Br1 Te1 Br2 96.03(3) . . ?
Br1 Te1 Br3 91.48(3) . . ?
Br2 Te1 Br3 91.19(3) . . ?
Br1 Te1 S1 88.31(4) . . ?
Br2 Te1 S1 79.52(4) . . ?
Br3 Te1 S1 170.63(5) . . ?
Br1 Te1 Br4 87.16(3) . 3_655 ?
Br2 Te1 Br4 173.77(3) . 3_655 ?
Br3 Te1 Br4 94.08(3) . 3_655 ?
S1 Te1 Br4 95.26(4) . 3_655 ?
Br1 Te1 Br4 170.77(3) . . ?
Br2 Te1 Br4 92.08(3) . . ?
Br3 Te1 Br4 92.74(3) . . ?
S1 Te1 Br4 88.85(4) . . ?
Br4 Te1 Br4 84.36(3) 3_655 . ?
Te1 Br4 Te1 95.64(3) 3_655 . ?
C1 S1 C2 100.3(4) . . ?
C1 S1 Te1 104.4(3) . . ?
C2 S1 Te1 106.4(3) . . ?
S1 C1 H1A 109.5 . . ?
S1 C1 H1B 109.5 . . ?
H1A C1 H1B 109.5 . . ?
S1 C1 H1C 109.5 . . ?
H1A C1 H1C 109.5 . . ?
H1B C1 H1C 109.5 . . ?
S1 C2 H2A 109.5 . . ?
S1 C2 H2B 109.5 . . ?
H2A C2 H2B 109.5 . . ?
S1 C2 H2C 109.5 . . ?
H2A C2 H2C 109.5 . . ?
H2B C2 H2C 109.5 . . ?

loop_
_geom_bond_atom_site_label_1
_geom_bond_atom_site_label_2
_geom_bond_distance
_geom_bond_site_symmetry_2
_geom_bond_publ_flag
Te1 Br1 2.5206(9) . ?
Te1 Br2 2.5349(9) . ?
Te1 Br3 2.5945(9) . ?
Te1 S1 2.8216(19) . ?
Te1 Br4 2.9575(9) 3_655 ?
Te1 Br4 2.9717(9) . ?
Br4 Te1 2.9575(9) 3_655 ?
S1 C1 1.791(8) . ?
S1 C2 1.802(8) . ?
C1 H1A 0.9800 . ?
C1 H1B 0.9800 . ?
C1 H1C 0.9800 . ?
C2 H2A 0.9800 . ?
C2 H2B 0.9800 . ?
C2 H2C 0.9800 . ?
